data_7126670
loop_
_publ_author_name
'Arhangelskis, Mihails'
'Topi\'c, Filip'
'Hindle, Poppy'
'Tran, Ricky'
'Morris, Andrew J.'
'Cin\<ci\'c, Dominik'
'Fri\<s\<ci\'c, Tomislav'

_publ_section_title
;
 Mechanochemical reactions of cocrystals: comparing theory with experiment
 in the making and breaking of halogen bonds in the solid state.
;
_journal_issue 59
_journal_name_full 'Chemical communications (Cambridge, England)'
_journal_page_first 8293
_journal_page_last 8296
_journal_paper_doi 10.1039/d0cc02935a
_journal_volume 56
_journal_year 2020
_chemical_formula_moiety 'C6 F4 I2, 2(C6 H12 N2)'
_chemical_formula_sum 'C18 H24 F4 I2 N4'
_chemical_formula_weight 626.21
_space_group_crystal_system orthorhombic
_space_group_IT_number 19
_space_group_name_Hall 'P 2ac 2ab'
_space_group_name_H-M_alt 'P 21 21 21'
_atom_sites_solution_hydrogens geom
_atom_sites_solution_primary iterative
_atom_sites_solution_secondary difmap
_audit_creation_method SHELXL-2017/1
_audit_update_record
;
2020-03-15 deposited with the CCDC.	2020-06-10 downloaded from the CCDC.
;
_cell_angle_alpha 90
_cell_angle_beta 90
_cell_angle_gamma 90
_cell_formula_units_Z 4
_cell_length_a 6.5273(5)
_cell_length_b 17.4784(13)
_cell_length_c 19.2084(14)
_cell_measurement_reflns_used 9024
_cell_measurement_temperature 253.0(1)
_cell_measurement_theta_max 31.05
_cell_measurement_theta_min 2.56
_cell_volume 2191.4(3)
_computing_cell_refinement 'Bruker APEX3'
_computing_data_collection 'Bruker APEX3'
_computing_data_reduction 'Bruker APEX3'
_computing_publication_material 'OLEX2 (Dolomanov et al., 2009) & WinGX (Farrugia, 2012)'
_computing_structure_refinement 'SHELXL-2017/1 (Sheldrick, 2015)'
_computing_structure_solution 'SHELXT-2014/5 (Sheldrick, 2015)'
_diffrn_ambient_environment N~2~
_diffrn_ambient_temperature 253.0(1)
_diffrn_detector CMOS
_diffrn_detector_area_resol_mean 10.24
_diffrn_detector_type 'PHOTON 100'
_diffrn_measured_fraction_theta_full 0.997
_diffrn_measured_fraction_theta_max 0.991
_diffrn_measurement_device 'four-circle diffractometer'
_diffrn_measurement_device_type 'Bruker D8 Venture, Dual, Cu at zero, PHOTON 100'
_diffrn_measurement_method '\f and \w scans'
_diffrn_radiation_monochromator mirror
_diffrn_radiation_probe x-ray
_diffrn_radiation_type MoK\a
_diffrn_radiation_wavelength 0.71073
_diffrn_reflns_av_R_equivalents 0.0533
_diffrn_reflns_av_unetI/netI 0.0502
_diffrn_reflns_Laue_measured_fraction_full 0.997
_diffrn_reflns_Laue_measured_fraction_max 0.991
_diffrn_reflns_limit_h_max 9
_diffrn_reflns_limit_h_min -9
_diffrn_reflns_limit_k_max 26
_diffrn_reflns_limit_k_min -26
_diffrn_reflns_limit_l_max 28
_diffrn_reflns_limit_l_min -29
_diffrn_reflns_number 38549
_diffrn_reflns_point_group_measured_fraction_full 0.997
_diffrn_reflns_point_group_measured_fraction_max 0.982
_diffrn_reflns_theta_full 25.250
_diffrn_reflns_theta_max 33.197
_diffrn_reflns_theta_min 3.152
_diffrn_source 'micro-focus sealed X-ray tube'
_diffrn_source_type 'Incoatec Microfocus X-ray Source I\mS (Mo)'
_exptl_absorpt_coefficient_mu 2.914
_exptl_absorpt_correction_T_max 0.9140
_exptl_absorpt_correction_T_min 0.3530
_exptl_absorpt_correction_type multi-scan
_exptl_absorpt_process_details 'SADABS-2016/2 (Krause, Herbst-Irmer, Sheldrick & Stalke, 2015)'
_exptl_crystal_colour colourless
_exptl_crystal_density_diffrn 1.898
_exptl_crystal_density_method 'not measured'
_exptl_crystal_description needle
_exptl_crystal_F_000 1208
_exptl_crystal_recrystallization_method 'Re-crystallisation from solvent: acetone'
_exptl_crystal_size_max 0.830
_exptl_crystal_size_mid 0.194
_exptl_crystal_size_min 0.091
_refine_diff_density_max 1.243
_refine_diff_density_min -0.771
_refine_diff_density_rms 0.122
_refine_ls_abs_structure_details
;
 Flack x determined using 2316 quotients [(I+)-(I-)]/[(I+)+(I-)]
 (Parsons, Flack and Wagner, Acta Cryst. B69 (2013) 249-259).
;
_refine_ls_abs_structure_Flack -0.021(12)
_refine_ls_extinction_coef 0.0043(3)
_refine_ls_extinction_expression Fc^*^=kFc[1+0.001xFc^2^\l^3^/sin(2\q)]^-1/4^
_refine_ls_extinction_method 'SHELXL-2017/1 (Sheldrick, 2015)'
_refine_ls_goodness_of_fit_ref 1.072
_refine_ls_hydrogen_treatment constr
_refine_ls_matrix_type full
_refine_ls_number_parameters 254
_refine_ls_number_reflns 8233
_refine_ls_number_restraints 0
_refine_ls_restrained_S_all 1.072
_refine_ls_R_factor_all 0.0683
_refine_ls_R_factor_gt 0.0465
_refine_ls_shift/su_max 0.001
_refine_ls_shift/su_mean 0.000
_refine_ls_structure_factor_coef Fsqd
_refine_ls_weighting_details 'w=1/[\s^2^(Fo^2^)+(0.0200P)^2^+3.2121P] where P=(Fo^2^+2Fc^2^)/3'
_refine_ls_weighting_scheme calc
_refine_ls_wR_factor_gt 0.0754
_refine_ls_wR_factor_ref 0.0809
_reflns_Friedel_coverage 0.763
_reflns_Friedel_fraction_full 0.999
_reflns_Friedel_fraction_max 0.970
_reflns_number_gt 6605
_reflns_number_total 8233
_reflns_threshold_expression 'I > 2\s(I)'
_cod_data_source_file d0cc02935a2.cif
_cod_data_source_block dabco_12tfib_2-1_253K
_cod_depositor_comments 'Adding full bibliography for 7126668--7126671.cif.'
_cod_database_code 7126670
_shelx_shelxl_version_number 2017/1
_shelx_space_group_comment
;
The symmetry employed for this shelxl refinement is uniquely defined
by the following loop, which should always be used as a source of
symmetry information in preference to the above space-group names.
They are only intended as comments.
;
_shelx_estimated_absorpt_t_min 0.196
_shelx_estimated_absorpt_t_max 0.777

loop_
_space_group_symop_operation_xyz
'x, y, z'
'-x+1/2, -y, z+1/2'
'-x, y+1/2, -z+1/2'
'x+1/2, -y+1/2, -z'

loop_
_atom_site_label
_atom_site_type_symbol
_atom_site_fract_x
_atom_site_fract_y
_atom_site_fract_z
_atom_site_U_iso_or_equiv
_atom_site_adp_type
_atom_site_occupancy
_atom_site_site_symmetry_order
_atom_site_calc_flag
_atom_site_refinement_flags_posn
_atom_site_refinement_flags_adp
_atom_site_refinement_flags_occupancy
_atom_site_disorder_assembly
_atom_site_disorder_group
C1S C 0.5029(8) 0.3368(3) 0.2145(3) 0.0287(10) Uani 1 1 d . . . . .
C2S C 0.4500(7) 0.4103(3) 0.2358(3) 0.0274(10) Uani 1 1 d . . . . .
C3S C 0.2788(9) 0.4438(3) 0.2071(3) 0.0349(12) Uani 1 1 d . . . . .
C4S C 0.1586(9) 0.4071(4) 0.1582(3) 0.0385(13) Uani 1 1 d . . . . .
C5S C 0.2094(9) 0.3354(4) 0.1371(3) 0.0382(13) Uani 1 1 d . . . . .
C6S C 0.3824(10) 0.3011(3) 0.1654(3) 0.0367(12) Uani 1 1 d . . . . .
F1S F 0.2228(6) 0.5156(2) 0.2258(2) 0.0551(10) Uani 1 1 d . . . . .
F2S F -0.0086(6) 0.4416(3) 0.1317(2) 0.0627(12) Uani 1 1 d . . . . .
F3S F 0.0958(7) 0.2987(3) 0.0902(2) 0.0616(12) Uani 1 1 d . . . . .
F4S F 0.4290(7) 0.2305(2) 0.1420(2) 0.0550(10) Uani 1 1 d . . . . .
I1S I 0.75008(6) 0.27540(2) 0.25839(2) 0.03769(10) Uani 1 1 d . . . . .
I2S I 0.62331(6) 0.47330(2) 0.30989(2) 0.03563(10) Uani 1 1 d . . . . .
C1A C 0.9454(9) 0.1591(4) 0.3935(3) 0.0410(14) Uani 1 1 d . . . . .
H1A1 H 0.866272 0.118318 0.372252 0.049 Uiso 1 1 calc R U . . .
H1A2 H 0.851625 0.192576 0.418107 0.049 Uiso 1 1 calc R U . . .
C2A C 1.1017(11) 0.1249(5) 0.4451(3) 0.0488(16) Uani 1 1 d . . . . .
H2A1 H 1.073100 0.143839 0.491548 0.059 Uiso 1 1 calc R U . . .
H2A2 H 1.087666 0.069661 0.445764 0.059 Uiso 1 1 calc R U . . .
C3A C 1.1938(8) 0.1502(4) 0.3033(3) 0.0380(13) Uani 1 1 d . . . . .
H3A1 H 1.266112 0.177724 0.267054 0.046 Uiso 1 1 calc R U . . .
H3A2 H 1.116245 0.109263 0.281606 0.046 Uiso 1 1 calc R U . . .
C4A C 1.3482(10) 0.1162(4) 0.3547(3) 0.0449(15) Uani 1 1 d . . . . .
H4A1 H 1.336927 0.060848 0.354380 0.054 Uiso 1 1 calc R U . . .
H4A2 H 1.486004 0.129620 0.340273 0.054 Uiso 1 1 calc R U . . .
C5A C 1.1740(12) 0.2629(4) 0.3724(4) 0.0547(18) Uani 1 1 d . . . . .
H5A1 H 1.083655 0.297694 0.397049 0.066 Uiso 1 1 calc R U . . .
H5A2 H 1.246416 0.291853 0.337029 0.066 Uiso 1 1 calc R U . . .
C6A C 1.3298(11) 0.2277(5) 0.4240(4) 0.0595(19) Uani 1 1 d . . . . .
H6A1 H 1.467722 0.241524 0.410093 0.071 Uiso 1 1 calc R U . . .
H6A2 H 1.305867 0.248176 0.470255 0.071 Uiso 1 1 calc R U . . .
N1A N 1.0531(7) 0.2024(3) 0.3394(2) 0.0330(10) Uani 1 1 d . . . . .
N2A N 1.3110(8) 0.1450(4) 0.4258(3) 0.0470(14) Uani 1 1 d . . . . .
C1B C 1.0084(11) 0.4779(4) 0.4326(4) 0.0514(16) Uani 1 1 d . . . . .
H1B1 H 1.087310 0.456679 0.394394 0.062 Uiso 1 1 calc R U . . .
H1B2 H 0.919589 0.438002 0.450589 0.062 Uiso 1 1 calc R U . . .
C2B C 1.1538(12) 0.5056(4) 0.4903(4) 0.057(2) Uani 1 1 d . . . . .
H2B1 H 1.124626 0.477990 0.533025 0.068 Uiso 1 1 calc R U . . .
H2B2 H 1.294205 0.494612 0.477106 0.068 Uiso 1 1 calc R U . . .
C3B C 1.0225(10) 0.6011(4) 0.3797(3) 0.0399(13) Uani 1 1 d . . . . .
H3B1 H 0.943647 0.644653 0.363436 0.048 Uiso 1 1 calc R U . . .
H3B2 H 1.098217 0.580492 0.340558 0.048 Uiso 1 1 calc R U . . .
C4B C 1.1726(10) 0.6271(4) 0.4366(3) 0.0493(17) Uani 1 1 d . . . . .
H4B1 H 1.311927 0.616566 0.421872 0.059 Uiso 1 1 calc R U . . .
H4B2 H 1.159579 0.681835 0.443654 0.059 Uiso 1 1 calc R U . . .
C5B C 0.7708(10) 0.5759(4) 0.4655(3) 0.0443(14) Uani 1 1 d . . . . .
H5B1 H 0.677494 0.538157 0.484645 0.053 Uiso 1 1 calc R U . . .
H5B2 H 0.690592 0.619015 0.449218 0.053 Uiso 1 1 calc R U . . .
C6B C 0.9208(11) 0.6028(6) 0.5227(4) 0.059(2) Uani 1 1 d . . . . .
H6B1 H 0.903730 0.657226 0.530414 0.071 Uiso 1 1 calc R U . . .
H6B2 H 0.890150 0.576470 0.565947 0.071 Uiso 1 1 calc R U . . .
N1B N 0.8838(8) 0.5426(3) 0.4075(2) 0.0343(9) Uani 1 1 d . . . . .
N2B N 1.1313(9) 0.5871(4) 0.5025(3) 0.0464(13) Uani 1 1 d . . . . .

loop_
_atom_site_aniso_label
_atom_site_aniso_U_11
_atom_site_aniso_U_22
_atom_site_aniso_U_33
_atom_site_aniso_U_23
_atom_site_aniso_U_13
_atom_site_aniso_U_12
C1S 0.028(2) 0.029(3) 0.028(2) 0.0038(19) 0.003(2) -0.005(2)
C2S 0.028(2) 0.029(2) 0.025(2) 0.0080(19) 0.0009(19) 0.0009(18)
C3S 0.036(3) 0.035(3) 0.035(3) 0.005(2) -0.002(2) 0.004(2)
C4S 0.032(3) 0.047(3) 0.036(3) 0.011(3) -0.005(2) 0.002(2)
C5S 0.037(3) 0.049(3) 0.029(2) 0.005(2) -0.006(2) -0.016(3)
C6S 0.044(3) 0.031(3) 0.035(2) 0.001(2) 0.007(3) -0.009(3)
F1S 0.060(2) 0.044(2) 0.061(2) -0.0029(17) -0.013(2) 0.0204(19)
F2S 0.041(2) 0.079(3) 0.069(3) 0.014(2) -0.024(2) 0.008(2)
F3S 0.067(3) 0.071(3) 0.047(2) 0.0013(19) -0.023(2) -0.032(2)
F4S 0.069(3) 0.036(2) 0.060(2) -0.0149(18) -0.0029(19) -0.0031(19)
I1S 0.03329(16) 0.03475(17) 0.0450(2) 0.00749(15) 0.00349(17) 0.00602(17)
I2S 0.04260(19) 0.03223(17) 0.03207(16) -0.00013(15) -0.00596(16) -0.00491(16)
C1A 0.029(3) 0.049(4) 0.045(3) 0.000(3) 0.004(2) 0.002(2)
C2A 0.047(4) 0.063(4) 0.037(3) 0.015(3) 0.005(3) 0.011(3)
C3A 0.039(3) 0.048(3) 0.027(2) -0.005(2) 0.003(2) 0.005(2)
C4A 0.035(3) 0.054(4) 0.046(3) -0.001(3) -0.002(3) 0.015(3)
C5A 0.061(4) 0.032(3) 0.071(5) -0.011(3) 0.001(3) -0.005(3)
C6A 0.054(4) 0.071(5) 0.053(4) -0.024(4) -0.011(3) -0.012(4)
N1A 0.030(2) 0.030(2) 0.039(2) 0.0024(19) -0.0013(18) 0.0052(17)
N2A 0.039(3) 0.068(4) 0.034(3) 0.002(3) -0.008(2) 0.009(2)
C1B 0.058(4) 0.036(3) 0.060(4) 0.010(3) -0.007(3) 0.002(3)
C2B 0.044(4) 0.061(5) 0.064(4) 0.026(4) -0.021(3) -0.001(3)
C3B 0.043(3) 0.043(3) 0.033(3) 0.008(2) -0.004(3) 0.000(3)
C4B 0.039(3) 0.054(4) 0.054(4) 0.014(3) -0.008(3) -0.014(3)
C5B 0.029(3) 0.059(4) 0.044(3) -0.003(3) -0.002(3) -0.002(3)
C6B 0.051(4) 0.088(6) 0.037(3) -0.013(3) 0.001(3) -0.004(4)
N1B 0.036(2) 0.033(2) 0.034(2) 0.0011(18) -0.007(2) -0.002(2)
N2B 0.038(3) 0.065(4) 0.036(2) 0.007(2) -0.012(2) -0.015(3)

loop_
_atom_type_symbol
_atom_type_description
_atom_type_scat_dispersion_real
_atom_type_scat_dispersion_imag
_atom_type_scat_source
C C 0.0033 0.0016 'International Tables Vol C Tables 4.2.6.8 and 6.1.1.4'
H H 0.0000 0.0000 'International Tables Vol C Tables 4.2.6.8 and 6.1.1.4'
F F 0.0171 0.0103 'International Tables Vol C Tables 4.2.6.8 and 6.1.1.4'
I I -0.4742 1.8119 'International Tables Vol C Tables 4.2.6.8 and 6.1.1.4'
N N 0.0061 0.0033 'International Tables Vol C Tables 4.2.6.8 and 6.1.1.4'

loop_
_geom_angle_atom_site_label_1
_geom_angle_atom_site_label_2
_geom_angle_atom_site_label_3
_geom_angle
_geom_angle_site_symmetry_1
_geom_angle_site_symmetry_3
_geom_angle_publ_flag
C6S C1S C2S 118.5(5) . . ?
C6S C1S I1S 118.7(4) . . ?
C2S C1S I1S 122.7(4) . . ?
C3S C2S C1S 118.5(5) . . ?
C3S C2S I2S 118.6(4) . . ?
C1S C2S I2S 122.9(4) . . ?
F1S C3S C2S 120.4(5) . . ?
F1S C3S C4S 117.2(5) . . ?
C2S C3S C4S 122.4(5) . . ?
F2S C4S C5S 119.8(6) . . ?
F2S C4S C3S 120.6(6) . . ?
C5S C4S C3S 119.5(5) . . ?
F3S C5S C4S 120.7(6) . . ?
F3S C5S C6S 120.6(6) . . ?
C4S C5S C6S 118.7(5) . . ?
F4S C6S C1S 120.9(6) . . ?
F4S C6S C5S 116.6(5) . . ?
C1S C6S C5S 122.5(6) . . ?
N1A C1A C2A 109.7(5) . . ?
N1A C1A H1A1 109.7 . . ?
C2A C1A H1A1 109.7 . . ?
N1A C1A H1A2 109.7 . . ?
C2A C1A H1A2 109.7 . . ?
H1A1 C1A H1A2 108.2 . . ?
N2A C2A C1A 111.2(5) . . ?
N2A C2A H2A1 109.4 . . ?
C1A C2A H2A1 109.4 . . ?
N2A C2A H2A2 109.4 . . ?
C1A C2A H2A2 109.4 . . ?
H2A1 C2A H2A2 108.0 . . ?
N1A C3A C4A 110.4(5) . . ?
N1A C3A H3A1 109.6 . . ?
C4A C3A H3A1 109.6 . . ?
N1A C3A H3A2 109.6 . . ?
C4A C3A H3A2 109.6 . . ?
H3A1 C3A H3A2 108.1 . . ?
N2A C4A C3A 110.8(5) . . ?
N2A C4A H4A1 109.5 . . ?
C3A C4A H4A1 109.5 . . ?
N2A C4A H4A2 109.5 . . ?
C3A C4A H4A2 109.5 . . ?
H4A1 C4A H4A2 108.1 . . ?
N1A C5A C6A 110.1(6) . . ?
N1A C5A H5A1 109.6 . . ?
C6A C5A H5A1 109.6 . . ?
N1A C5A H5A2 109.6 . . ?
C6A C5A H5A2 109.6 . . ?
H5A1 C5A H5A2 108.2 . . ?
N2A C6A C5A 110.8(5) . . ?
N2A C6A H6A1 109.5 . . ?
C5A C6A H6A1 109.5 . . ?
N2A C6A H6A2 109.5 . . ?
C5A C6A H6A2 109.5 . . ?
H6A1 C6A H6A2 108.1 . . ?
C1A N1A C5A 109.0(5) . . ?
C1A N1A C3A 108.3(5) . . ?
C5A N1A C3A 108.5(5) . . ?
C6A N2A C2A 109.0(6) . . ?
C6A N2A C4A 107.8(6) . . ?
C2A N2A C4A 107.9(6) . . ?
N1B C1B C2B 109.6(6) . . ?
N1B C1B H1B1 109.8 . . ?
C2B C1B H1B1 109.8 . . ?
N1B C1B H1B2 109.8 . . ?
C2B C1B H1B2 109.8 . . ?
H1B1 C1B H1B2 108.2 . . ?
N2B C2B C1B 111.3(5) . . ?
N2B C2B H2B1 109.4 . . ?
C1B C2B H2B1 109.4 . . ?
N2B C2B H2B2 109.4 . . ?
C1B C2B H2B2 109.4 . . ?
H2B1 C2B H2B2 108.0 . . ?
N1B C3B C4B 110.0(5) . . ?
N1B C3B H3B1 109.7 . . ?
C4B C3B H3B1 109.7 . . ?
N1B C3B H3B2 109.7 . . ?
C4B C3B H3B2 109.7 . . ?
H3B1 C3B H3B2 108.2 . . ?
N2B C4B C3B 110.8(5) . . ?
N2B C4B H4B1 109.5 . . ?
C3B C4B H4B1 109.5 . . ?
N2B C4B H4B2 109.5 . . ?
C3B C4B H4B2 109.5 . . ?
H4B1 C4B H4B2 108.1 . . ?
N1B C5B C6B 110.2(5) . . ?
N1B C5B H5B1 109.6 . . ?
C6B C5B H5B1 109.6 . . ?
N1B C5B H5B2 109.6 . . ?
C6B C5B H5B2 109.6 . . ?
H5B1 C5B H5B2 108.1 . . ?
N2B C6B C5B 110.6(5) . . ?
N2B C6B H6B1 109.5 . . ?
C5B C6B H6B1 109.5 . . ?
N2B C6B H6B2 109.5 . . ?
C5B C6B H6B2 109.5 . . ?
H6B1 C6B H6B2 108.1 . . ?
C5B N1B C3B 108.1(5) . . ?
C5B N1B C1B 109.5(5) . . ?
C3B N1B C1B 108.3(5) . . ?
C2B N2B C6B 108.9(6) . . ?
C2B N2B C4B 108.0(6) . . ?
C6B N2B C4B 108.3(6) . . ?

loop_
_geom_bond_atom_site_label_1
_geom_bond_atom_site_label_2
_geom_bond_distance
_geom_bond_site_symmetry_2
_geom_bond_publ_flag
C1S C6S 1.377(8) . ?
C1S C2S 1.392(7) . ?
C1S I1S 2.113(5) . ?
C2S C3S 1.377(7) . ?
C2S I2S 2.126(5) . ?
C3S F1S 1.355(7) . ?
C3S C4S 1.382(8) . ?
C4S F2S 1.346(7) . ?
C4S C5S 1.359(9) . ?
C5S F3S 1.332(6) . ?
C5S C6S 1.389(9) . ?
C6S F4S 1.349(7) . ?
C1A N1A 1.464(8) . ?
C1A C2A 1.543(9) . ?
C1A H1A1 0.9700 . ?
C1A H1A2 0.9700 . ?
C2A N2A 1.459(9) . ?
C2A H2A1 0.9700 . ?
C2A H2A2 0.9700 . ?
C3A N1A 1.468(7) . ?
C3A C4A 1.530(8) . ?
C3A H3A1 0.9700 . ?
C3A H3A2 0.9700 . ?
C4A N2A 1.476(8) . ?
C4A H4A1 0.9700 . ?
C4A H4A2 0.9700 . ?
C5A N1A 1.464(8) . ?
C5A C6A 1.548(11) . ?
C5A H5A1 0.9700 . ?
C5A H5A2 0.9700 . ?
C6A N2A 1.450(11) . ?
C6A H6A1 0.9700 . ?
C6A H6A2 0.9700 . ?
C1B N1B 1.475(8) . ?
C1B C2B 1.538(10) . ?
C1B H1B1 0.9700 . ?
C1B H1B2 0.9700 . ?
C2B N2B 1.451(10) . ?
C2B H2B1 0.9700 . ?
C2B H2B2 0.9700 . ?
C3B N1B 1.467(8) . ?
C3B C4B 1.537(9) . ?
C3B H3B1 0.9700 . ?
C3B H3B2 0.9700 . ?
C4B N2B 1.470(8) . ?
C4B H4B1 0.9700 . ?
C4B H4B2 0.9700 . ?
C5B N1B 1.458(8) . ?
C5B C6B 1.544(9) . ?
C5B H5B1 0.9700 . ?
C5B H5B2 0.9700 . ?
C6B N2B 1.454(10) . ?
C6B H6B1 0.9700 . ?
C6B H6B2 0.9700 . ?

loop_
_geom_torsion_atom_site_label_1
_geom_torsion_atom_site_label_2
_geom_torsion_atom_site_label_3
_geom_torsion_atom_site_label_4
_geom_torsion
_geom_torsion_site_symmetry_1
_geom_torsion_site_symmetry_2
_geom_torsion_site_symmetry_3
_geom_torsion_site_symmetry_4
_geom_torsion_publ_flag
C6S C1S C2S C3S 0.4(7) . . . . ?
I1S C1S C2S C3S -176.0(4) . . . . ?
C6S C1S C2S I2S -179.1(4) . . . . ?
I1S C1S C2S I2S 4.5(6) . . . . ?
C1S C2S C3S F1S -179.3(5) . . . . ?
I2S C2S C3S F1S 0.2(7) . . . . ?
C1S C2S C3S C4S -0.1(8) . . . . ?
I2S C2S C3S C4S 179.4(4) . . . . ?
F1S C3S C4S F2S -1.2(8) . . . . ?
C2S C3S C4S F2S 179.5(5) . . . . ?
F1S C3S C4S C5S 179.3(5) . . . . ?
C2S C3S C4S C5S 0.0(9) . . . . ?
F2S C4S C5S F3S 0.2(8) . . . . ?
C3S C4S C5S F3S 179.7(5) . . . . ?
F2S C4S C5S C6S -179.8(5) . . . . ?
C3S C4S C5S C6S -0.3(8) . . . . ?
C2S C1S C6S F4S 178.8(5) . . . . ?
I1S C1S C6S F4S -4.7(7) . . . . ?
C2S C1S C6S C5S -0.7(8) . . . . ?
I1S C1S C6S C5S 175.9(4) . . . . ?
F3S C5S C6S F4S 1.1(8) . . . . ?
C4S C5S C6S F4S -178.9(5) . . . . ?
F3S C5S C6S C1S -179.4(5) . . . . ?
C4S C5S C6S C1S 0.6(8) . . . . ?
N1A C1A C2A N2A 0.0(8) . . . . ?
N1A C3A C4A N2A 0.4(8) . . . . ?
N1A C5A C6A N2A -0.6(8) . . . . ?
C2A C1A N1A C5A -58.6(7) . . . . ?
C2A C1A N1A C3A 59.3(7) . . . . ?
C6A C5A N1A C1A 59.1(7) . . . . ?
C6A C5A N1A C3A -58.6(7) . . . . ?
C4A C3A N1A C1A -59.6(6) . . . . ?
C4A C3A N1A C5A 58.6(7) . . . . ?
C5A C6A N2A C2A -57.7(7) . . . . ?
C5A C6A N2A C4A 59.1(7) . . . . ?
C1A C2A N2A C6A 58.3(8) . . . . ?
C1A C2A N2A C4A -58.4(8) . . . . ?
C3A C4A N2A C6A -59.3(7) . . . . ?
C3A C4A N2A C2A 58.2(8) . . . . ?
N1B C1B C2B N2B -1.4(8) . . . . ?
N1B C3B C4B N2B -1.2(8) . . . . ?
N1B C5B C6B N2B -0.2(9) . . . . ?
C6B C5B N1B C3B -59.5(7) . . . . ?
C6B C5B N1B C1B 58.3(7) . . . . ?
C4B C3B N1B C5B 60.0(7) . . . . ?
C4B C3B N1B C1B -58.6(7) . . . . ?
C2B C1B N1B C5B -57.5(7) . . . . ?
C2B C1B N1B C3B 60.3(7) . . . . ?
C1B C2B N2B C6B 59.4(7) . . . . ?
C1B C2B N2B C4B -58.0(8) . . . . ?
C5B C6B N2B C2B -58.5(8) . . . . ?
C5B C6B N2B C4B 58.7(8) . . . . ?
C3B C4B N2B C2B 59.6(7) . . . . ?
C3B C4B N2B C6B -58.2(8) . . . . ?
